data_1564549
loop_
_publ_author_name
'Guo, Hui'
'Du, Wenli'
'Zhou, Haoyu'

_publ_section_title
;
 (E)-Benzyl
 2-{4-[ethyl(2-hydroxyethyl)amino]benzylidene}hydrazinecarbodithioate
;
_journal_coeditor_code HB4387
_journal_issue 9
_journal_name_full IUCrData
_journal_paper_doi 10.1107/S2414314621009019
_journal_volume 6
_journal_year 2021
_chemical_formula_iupac 'C19 H23 N3 O S2'
_chemical_formula_moiety 'C19 H23 N3 O S2'
_chemical_formula_sum 'C19 H23 N3 O S2'
_chemical_formula_weight 373.52
_chemical_name_systematic
;
(<i>E</i>)-Benzyl
2-{4-[ethyl(2-hydroxyethyl)amino]benzylidene}hydrazinecarbodithioate
;
_space_group_crystal_system triclinic
_space_group_IT_number 2
_space_group_name_Hall '-P 1'
_space_group_name_H-M_alt 'P -1'
_atom_sites_solution_hydrogens geom
_atom_sites_solution_primary dual
_audit_creation_method
;
Olex2 1.3
(compiled 2020.11.12 svn.r5f609507 for OlexSys, GUI svn.r6272)
;
_cell_angle_alpha 101.78(3)
_cell_angle_beta 107.81(3)
_cell_angle_gamma 93.57(3)
_cell_formula_units_Z 2
_cell_length_a 9.1794(18)
_cell_length_b 9.4642(19)
_cell_length_c 11.665(2)
_cell_measurement_reflns_used 8567
_cell_measurement_temperature 120
_cell_measurement_theta_max 4.295
_cell_measurement_theta_min 69.767
_cell_volume 936.0(4)
_computing_cell_refinement
;
X-Area Recipe (Stoe, 2018)
;
_computing_data_collection
;
X-Area Pilatus3_SV (Stoe, 2018)
;
_computing_data_reduction
;
X-Area Integrate (Stoe, 2018)
X-Area LANA (Stoe, 2018)
;
_computing_molecular_graphics
;
<i>OLEX2</i> (Dolomanov <i>et al.</i>,  2009)
;
_computing_publication_material
;
<i>OLEX2</i> (Dolomanov <i>et al.</i>,  2009)
;
_computing_structure_refinement
;
SHELXL2018/3 (Sheldrick, 2015b)
;
_computing_structure_solution
;
SHELXT2018/2 (Sheldrick, 2015a)
;
_diffrn_ambient_temperature 120
_diffrn_measured_fraction_theta_full 0.987
_diffrn_measured_fraction_theta_max 0.965
_diffrn_measurement_device_type 'Stoe X-Area CCD'
_diffrn_measurement_method '\f and \w scans'
_diffrn_radiation_type MoK\a
_diffrn_radiation_wavelength 0.71073
_diffrn_reflns_av_R_equivalents 0.0377
_diffrn_reflns_av_unetI/netI 0.0536
_diffrn_reflns_limit_h_max 10
_diffrn_reflns_limit_h_min -11
_diffrn_reflns_limit_k_max 10
_diffrn_reflns_limit_k_min -4
_diffrn_reflns_limit_l_max 13
_diffrn_reflns_limit_l_min -14
_diffrn_reflns_number 8565
_diffrn_reflns_theta_full 25.242
_diffrn_reflns_theta_max 25.627
_diffrn_reflns_theta_min 1.886
_diffrn_standards_number 0
_exptl_absorpt_coefficient_mu 0.297
_exptl_absorpt_correction_T_max 0.8077
_exptl_absorpt_correction_T_min 0.3420
_exptl_absorpt_correction_type multi-scan
_exptl_absorpt_process_details
;
(X-Red32; Stoe, 2018)
;
_exptl_crystal_colour colourless
_exptl_crystal_density_diffrn 1.325
_exptl_crystal_description block
_exptl_crystal_F_000 396
_exptl_crystal_size_max 0.12
_exptl_crystal_size_mid 0.11
_exptl_crystal_size_min 0.1
_refine_diff_density_max 0.427
_refine_diff_density_min -0.250
_refine_ls_extinction_method none
_refine_ls_goodness_of_fit_ref 0.921
_refine_ls_hydrogen_treatment constr
_refine_ls_matrix_type full
_refine_ls_number_parameters 228
_refine_ls_number_reflns 3419
_refine_ls_number_restraints 0
_refine_ls_restrained_S_all 0.921
_refine_ls_R_factor_all 0.0564
_refine_ls_R_factor_gt 0.0388
_refine_ls_shift/su_max 0.001
_refine_ls_shift/su_mean 0.000
_refine_ls_structure_factor_coef Fsqd
_refine_ls_weighting_details 'w=1/[\s^2^(Fo^2^)+(0.0568P)^2^] where P=(Fo^2^+2Fc^2^)/3'
_refine_ls_weighting_scheme calc
_refine_ls_wR_factor_gt 0.0905
_refine_ls_wR_factor_ref 0.0968
_reflns_number_gt 2508
_reflns_number_total 3419
_reflns_threshold_expression 'I > 2\s(I)'
_cod_data_source_file hb4387sup1.cif
_cod_data_source_block I
_cod_original_cell_volume 936.1(4)
_cod_database_code 1564549
_shelx_space_group_comment
;
The symmetry employed for this shelxl refinement is uniquely defined
by the following loop, which should always be used as a source of
symmetry information in preference to the above space-group names.
They are only intended as comments.
;
_shelx_estimated_absorpt_t_min 0.965
_shelx_estimated_absorpt_t_max 0.971

loop_
_space_group_symop_operation_xyz
'x, y, z'
'-x, -y, -z'

loop_
_atom_site_type_symbol
_atom_site_label
_atom_site_fract_x
_atom_site_fract_y
_atom_site_fract_z
_atom_site_U_iso_or_equiv
_atom_site_adp_type
_atom_site_calc_flag
_atom_site_occupancy
_atom_site_disorder_assembly
_atom_site_disorder_group
S S1 1.15987(6) 0.04410(6) 0.90983(5) 0.02333(15) Uani d 1 . .
S S2 1.05575(6) 0.31931(6) 0.83421(5) 0.02330(15) Uani d 1 . .
O O1 0.22245(18) 0.21535(18) 0.18795(14) 0.0262(4) Uani d 1 . .
H H1 0.223336 0.181675 0.115767 0.039 Uiso calc 1 . .
N N1 0.8765(2) 0.0761(2) 0.79056(16) 0.0233(4) Uani d 1 . .
H H1A 0.850789 -0.013576 0.794332 0.028 Uiso calc 1 . .
N N2 0.7650(2) 0.1512(2) 0.73042(16) 0.0228(4) Uani d 1 . .
N N3 0.1089(2) 0.2823(2) 0.39125(16) 0.0224(4) Uani d 1 . .
C C1 1.0235(2) 0.1382(2) 0.84322(19) 0.0223(5) Uani d 1 . .
C C2 1.2647(3) 0.3598(3) 0.9062(2) 0.0290(5) Uani d 1 . .
H H2A 1.294123 0.355290 0.994245 0.035 Uiso calc 1 . .
H H2B 1.315757 0.287256 0.863582 0.035 Uiso calc 1 . .
C C3 1.3150(2) 0.5093(3) 0.8965(2) 0.0238(5) Uani d 1 . .
C C4 1.3139(3) 0.6313(3) 0.9856(2) 0.0273(5) Uani d 1 . .
H H4 1.276995 0.620316 1.051407 0.033 Uiso calc 1 . .
C C5 1.3663(3) 0.7686(3) 0.9790(2) 0.0308(6) Uani d 1 . .
H H5 1.365720 0.851217 1.040672 0.037 Uiso calc 1 . .
C C6 1.4193(3) 0.7867(3) 0.8836(2) 0.0320(6) Uani d 1 . .
H H6 1.455293 0.881218 0.879535 0.038 Uiso calc 1 . .
C C7 1.4196(3) 0.6659(3) 0.7939(2) 0.0335(6) Uani d 1 . .
H H7 1.455863 0.677709 0.728000 0.040 Uiso calc 1 . .
C C8 1.3675(3) 0.5285(3) 0.7997(2) 0.0298(5) Uani d 1 . .
H H8 1.367371 0.446318 0.737304 0.036 Uiso calc 1 . .
C C9 0.6253(2) 0.0890(2) 0.6989(2) 0.0228(5) Uani d 1 . .
H H9 0.606910 0.001568 0.723393 0.027 Uiso calc 1 . .
C C10 0.4956(2) 0.1479(2) 0.6275(2) 0.0220(5) Uani d 1 . .
C C11 0.5133(3) 0.2530(2) 0.5624(2) 0.0231(5) Uani d 1 . .
H H11 0.614400 0.293822 0.571093 0.028 Uiso calc 1 . .
C C12 0.3883(2) 0.2988(2) 0.4861(2) 0.0231(5) Uani d 1 . .
H H12 0.405089 0.369235 0.442312 0.028 Uiso calc 1 . .
C C13 0.2348(2) 0.2430(2) 0.47130(19) 0.0208(5) Uani d 1 . .
C C14 0.2178(3) 0.1427(2) 0.5421(2) 0.0240(5) Uani d 1 . .
H H14 0.117263 0.107096 0.539112 0.029 Uiso calc 1 . .
C C15 0.3445(3) 0.0952(3) 0.6157(2) 0.0255(5) Uani d 1 . .
H H15 0.328834 0.024729 0.659759 0.031 Uiso calc 1 . .
C C16 0.1209(3) 0.3845(2) 0.3153(2) 0.0243(5) Uani d 1 . .
H H16A 0.221483 0.447682 0.354456 0.029 Uiso calc 1 . .
H H16B 0.038555 0.447687 0.313128 0.029 Uiso calc 1 . .
C C17 0.1074(3) 0.3110(2) 0.1842(2) 0.0243(5) Uani d 1 . .
H H17A 0.003408 0.255098 0.140883 0.029 Uiso calc 1 . .
H H17B 0.122681 0.385034 0.138467 0.029 Uiso calc 1 . .
C C18 -0.0480(2) 0.2184(3) 0.3739(2) 0.0244(5) Uani d 1 . .
H H18A -0.047229 0.114806 0.377521 0.029 Uiso calc 1 . .
H H18B -0.116034 0.221695 0.290540 0.029 Uiso calc 1 . .
C C19 -0.1142(3) 0.2960(3) 0.4705(2) 0.0324(6) Uani d 1 . .
H H19A -0.216151 0.244927 0.457563 0.049 Uiso calc 1 . .
H H19B -0.123843 0.396399 0.462546 0.049 Uiso calc 1 . .
H H19C -0.045187 0.296706 0.553457 0.049 Uiso calc 1 . .

loop_
_atom_site_aniso_label
_atom_site_aniso_U_11
_atom_site_aniso_U_22
_atom_site_aniso_U_33
_atom_site_aniso_U_12
_atom_site_aniso_U_13
_atom_site_aniso_U_23
S1 0.0216(3) 0.0248(3) 0.0193(3) 0.0069(2) 0.0006(2) 0.0039(2)
S2 0.0180(3) 0.0264(3) 0.0225(3) 0.0036(2) 0.0004(2) 0.0086(2)
O1 0.0268(9) 0.0339(9) 0.0189(8) 0.0075(7) 0.0093(7) 0.0048(7)
N1 0.0204(10) 0.0239(10) 0.0225(10) 0.0028(7) 0.0021(8) 0.0063(8)
N2 0.0201(10) 0.0292(10) 0.0175(9) 0.0060(8) 0.0026(8) 0.0064(8)
N3 0.0176(9) 0.0329(11) 0.0173(9) 0.0039(7) 0.0045(7) 0.0086(8)
C1 0.0237(12) 0.0291(13) 0.0131(11) 0.0043(9) 0.0048(9) 0.0041(9)
C2 0.0198(12) 0.0321(13) 0.0284(13) 0.0033(9) -0.0017(10) 0.0077(10)
C3 0.0151(11) 0.0304(13) 0.0225(12) 0.0031(9) 0.0002(9) 0.0075(9)
C4 0.0231(12) 0.0371(14) 0.0230(12) 0.0088(10) 0.0066(10) 0.0097(10)
C5 0.0267(13) 0.0301(14) 0.0300(14) 0.0075(10) 0.0017(11) 0.0049(10)
C6 0.0188(12) 0.0337(14) 0.0402(15) 0.0008(10) -0.0007(11) 0.0184(12)
C7 0.0213(12) 0.0544(17) 0.0271(13) 0.0045(11) 0.0068(10) 0.0164(12)
C8 0.0231(12) 0.0393(14) 0.0227(12) 0.0041(10) 0.0040(10) 0.0035(10)
C9 0.0226(12) 0.0241(12) 0.0200(11) 0.0021(9) 0.0055(9) 0.0041(9)
C10 0.0195(11) 0.0252(12) 0.0182(11) 0.0031(9) 0.0037(9) 0.0024(9)
C11 0.0178(11) 0.0318(13) 0.0195(11) 0.0010(9) 0.0079(9) 0.0031(9)
C12 0.0225(12) 0.0287(13) 0.0200(12) 0.0030(9) 0.0088(9) 0.0072(9)
C13 0.0205(11) 0.0255(12) 0.0137(11) 0.0026(8) 0.0041(9) 0.0011(9)
C14 0.0165(11) 0.0297(13) 0.0235(12) -0.0007(9) 0.0036(9) 0.0074(9)
C15 0.0224(12) 0.0294(13) 0.0228(12) -0.0009(9) 0.0036(10) 0.0090(10)
C16 0.0260(12) 0.0251(12) 0.0207(12) 0.0065(9) 0.0049(10) 0.0060(9)
C17 0.0240(12) 0.0287(13) 0.0203(12) 0.0056(9) 0.0055(9) 0.0081(9)
C18 0.0170(11) 0.0332(13) 0.0194(11) 0.0029(9) 0.0027(9) 0.0031(9)
C19 0.0261(13) 0.0457(16) 0.0237(13) 0.0038(11) 0.0104(10) 0.0013(11)

loop_
_atom_type_symbol
_atom_type_description
_atom_type_scat_dispersion_real
_atom_type_scat_dispersion_imag
_atom_type_scat_source
C C 0.0033 0.0016 'International Tables Vol C Tables 4.2.6.8 and 6.1.1.4'
H H 0.0000 0.0000 'International Tables Vol C Tables 4.2.6.8 and 6.1.1.4'
N N 0.0061 0.0033 'International Tables Vol C Tables 4.2.6.8 and 6.1.1.4'
O O 0.0106 0.0060 'International Tables Vol C Tables 4.2.6.8 and 6.1.1.4'
S S 0.1246 0.1234 'International Tables Vol C Tables 4.2.6.8 and 6.1.1.4'

loop_
_geom_angle_atom_site_label_1
_geom_angle_atom_site_label_2
_geom_angle_atom_site_label_3
_geom_angle_site_symmetry_1
_geom_angle_site_symmetry_3
_geom_angle
_geom_angle_publ_flag
C1 S2 C2 . . 101.28(11) ?
C17 O1 H1 . . 109.5 ?
N2 N1 H1A . . 119.7 ?
C1 N1 H1A . . 119.7 ?
C1 N1 N2 . . 120.63(18) ?
C9 N2 N1 . . 114.97(19) ?
C13 N3 C16 . . 123.26(18) ?
C13 N3 C18 . . 121.00(18) ?
C16 N3 C18 . . 115.70(18) ?
S1 C1 S2 . . 124.96(13) ?
N1 C1 S1 . . 120.51(17) ?
N1 C1 S2 . . 114.53(17) ?
S2 C2 H2A . . 110.0 ?
S2 C2 H2B . . 110.0 ?
H2A C2 H2B . . 108.4 ?
C3 C2 S2 . . 108.51(16) ?
C3 C2 H2A . . 110.0 ?
C3 C2 H2B . . 110.0 ?
C4 C3 C2 . . 120.6(2) ?
C4 C3 C8 . . 118.8(2) ?
C8 C3 C2 . . 120.6(2) ?
C3 C4 H4 . . 119.8 ?
C5 C4 C3 . . 120.4(2) ?
C5 C4 H4 . . 119.8 ?
C4 C5 H5 . . 119.7 ?
C6 C5 C4 . . 120.6(2) ?
C6 C5 H5 . . 119.7 ?
C5 C6 H6 . . 120.3 ?
C5 C6 C7 . . 119.4(2) ?
C7 C6 H6 . . 120.3 ?
C6 C7 H7 . . 119.8 ?
C8 C7 C6 . . 120.4(2) ?
C8 C7 H7 . . 119.8 ?
C3 C8 H8 . . 119.8 ?
C7 C8 C3 . . 120.4(2) ?
C7 C8 H8 . . 119.8 ?
N2 C9 H9 . . 119.0 ?
N2 C9 C10 . . 122.0(2) ?
C10 C9 H9 . . 119.0 ?
C11 C10 C9 . . 122.4(2) ?
C11 C10 C15 . . 117.1(2) ?
C15 C10 C9 . . 120.5(2) ?
C10 C11 H11 . . 119.1 ?
C12 C11 C10 . . 121.8(2) ?
C12 C11 H11 . . 119.1 ?
C11 C12 H12 . . 119.3 ?
C11 C12 C13 . . 121.4(2) ?
C13 C12 H12 . . 119.3 ?
N3 C13 C12 . . 122.15(19) ?
N3 C13 C14 . . 121.34(19) ?
C14 C13 C12 . . 116.5(2) ?
C13 C14 H14 . . 119.4 ?
C15 C14 C13 . . 121.2(2) ?
C15 C14 H14 . . 119.4 ?
C10 C15 H15 . . 119.0 ?
C14 C15 C10 . . 121.9(2) ?
C14 C15 H15 . . 119.0 ?
N3 C16 H16A . . 108.9 ?
N3 C16 H16B . . 108.9 ?
N3 C16 C17 . . 113.41(19) ?
H16A C16 H16B . . 107.7 ?
C17 C16 H16A . . 108.9 ?
C17 C16 H16B . . 108.9 ?
O1 C17 C16 . . 108.64(18) ?
O1 C17 H17A . . 110.0 ?
O1 C17 H17B . . 110.0 ?
C16 C17 H17A . . 110.0 ?
C16 C17 H17B . . 110.0 ?
H17A C17 H17B . . 108.3 ?
N3 C18 H18A . . 109.0 ?
N3 C18 H18B . . 109.0 ?
N3 C18 C19 . . 113.08(19) ?
H18A C18 H18B . . 107.8 ?
C19 C18 H18A . . 109.0 ?
C19 C18 H18B . . 109.0 ?
C18 C19 H19A . . 109.5 ?
C18 C19 H19B . . 109.5 ?
C18 C19 H19C . . 109.5 ?
H19A C19 H19B . . 109.5 ?
H19A C19 H19C . . 109.5 ?
H19B C19 H19C . . 109.5 ?

loop_
_geom_bond_atom_site_label_1
_geom_bond_atom_site_label_2
_geom_bond_site_symmetry_2
_geom_bond_distance
_geom_bond_publ_flag
S1 C1 . 1.670(2) ?
S2 C1 . 1.751(2) ?
S2 C2 . 1.823(2) ?
O1 H1 . 0.8400 ?
O1 C17 . 1.429(3) ?
N1 H1A . 0.8800 ?
N1 N2 . 1.379(3) ?
N1 C1 . 1.338(3) ?
N2 C9 . 1.286(3) ?
N3 C13 . 1.371(3) ?
N3 C16 . 1.459(3) ?
N3 C18 . 1.464(3) ?
C2 H2A . 0.9900 ?
C2 H2B . 0.9900 ?
C2 C3 . 1.498(3) ?
C3 C4 . 1.390(3) ?
C3 C8 . 1.395(3) ?
C4 H4 . 0.9500 ?
C4 C5 . 1.382(3) ?
C5 H5 . 0.9500 ?
C5 C6 . 1.379(3) ?
C6 H6 . 0.9500 ?
C6 C7 . 1.384(4) ?
C7 H7 . 0.9500 ?
C7 C8 . 1.379(4) ?
C8 H8 . 0.9500 ?
C9 H9 . 0.9500 ?
C9 C10 . 1.445(3) ?
C10 C11 . 1.398(3) ?
C10 C15 . 1.400(3) ?
C11 H11 . 0.9500 ?
C11 C12 . 1.375(3) ?
C12 H12 . 0.9500 ?
C12 C13 . 1.420(3) ?
C13 C14 . 1.411(3) ?
C14 H14 . 0.9500 ?
C14 C15 . 1.380(3) ?
C15 H15 . 0.9500 ?
C16 H16A . 0.9900 ?
C16 H16B . 0.9900 ?
C16 C17 . 1.509(3) ?
C17 H17A . 0.9900 ?
C17 H17B . 0.9900 ?
C18 H18A . 0.9900 ?
C18 H18B . 0.9900 ?
C18 C19 . 1.521(3) ?
C19 H19A . 0.9800 ?
C19 H19B . 0.9800 ?
C19 H19C . 0.9800 ?

loop_
_geom_hbond_atom_site_label_D
_geom_hbond_atom_site_label_H
_geom_hbond_atom_site_label_A
_geom_hbond_site_symmetry_A
_geom_hbond_distance_DH
_geom_hbond_distance_HA
_geom_hbond_distance_DA
_geom_hbond_angle_DHA
_geom_hbond_publ_flag
N1 H1A O1 2_656 0.88 2.06 2.933(3) 175 yes
O1 H1 S1 1_454 0.84 2.36 3.1749(19) 163 yes

loop_
_geom_torsion_atom_site_label_1
_geom_torsion_atom_site_label_2
_geom_torsion_atom_site_label_3
_geom_torsion_atom_site_label_4
_geom_torsion_site_symmetry_1
_geom_torsion_site_symmetry_2
_geom_torsion_site_symmetry_3
_geom_torsion_site_symmetry_4
_geom_torsion
_geom_torsion_publ_flag
S2 C2 C3 C4 . . . . 86.2(2) ?
S2 C2 C3 C8 . . . . -95.4(2) ?
N1 N2 C9 C10 . . . . -175.48(19) ?
N2 N1 C1 S1 . . . . -176.94(15) ?
N2 N1 C1 S2 . . . . 2.7(3) ?
N2 C9 C10 C11 . . . . 16.2(3) ?
N2 C9 C10 C15 . . . . -167.2(2) ?
N3 C13 C14 C15 . . . . 175.2(2) ?
N3 C16 C17 O1 . . . . -56.2(2) ?
C1 S2 C2 C3 . . . . 175.21(17) ?
C1 N1 N2 C9 . . . . -170.6(2) ?
C2 S2 C1 S1 . . . . 2.66(17) ?
C2 S2 C1 N1 . . . . -176.95(17) ?
C2 C3 C4 C5 . . . . 177.4(2) ?
C2 C3 C8 C7 . . . . -177.4(2) ?
C3 C4 C5 C6 . . . . 0.5(3) ?
C4 C3 C8 C7 . . . . 1.1(3) ?
C4 C5 C6 C7 . . . . 0.1(4) ?
C5 C6 C7 C8 . . . . -0.1(3) ?
C6 C7 C8 C3 . . . . -0.5(4) ?
C8 C3 C4 C5 . . . . -1.0(3) ?
C9 C10 C11 C12 . . . . 174.2(2) ?
C9 C10 C15 C14 . . . . -176.0(2) ?
C10 C11 C12 C13 . . . . 1.0(3) ?
C11 C10 C15 C14 . . . . 0.8(3) ?
C11 C12 C13 N3 . . . . -176.9(2) ?
C11 C12 C13 C14 . . . . 2.2(3) ?
C12 C13 C14 C15 . . . . -3.9(3) ?
C13 N3 C16 C17 . . . . 98.0(2) ?
C13 N3 C18 C19 . . . . 84.7(3) ?
C13 C14 C15 C10 . . . . 2.4(4) ?
C15 C10 C11 C12 . . . . -2.6(3) ?
C16 N3 C13 C12 . . . . -0.4(3) ?
C16 N3 C13 C14 . . . . -179.4(2) ?
C16 N3 C18 C19 . . . . -97.4(2) ?
C18 N3 C13 C12 . . . . 177.3(2) ?
C18 N3 C13 C14 . . . . -1.7(3) ?
C18 N3 C16 C17 . . . . -79.8(2) ?

_cod_database_fobs_code 1564549
